data_1533925
loop_
_publ_author_name
'Ozolins, V.'
'Majzoub, E.H.'
'Udovic, T.J.'

_publ_section_title
;
 Electronic structure and Rietveld refinement parameters of Ti-doped
 sodium alanates
;
_journal_name_full 'Journal of Alloys Compd.'
_journal_page_first 1
_journal_page_last 10
_journal_volume 375
_journal_year 2004
_chemical_formula_sum 'Al0.96 D4.02 Na0.94'
_chemical_name_systematic 'Na0.94 (Al0.96 D4.02)'
_space_group_IT_number 88
_symmetry_space_group_name_Hall '-I 4ad'
_symmetry_space_group_name_H-M 'I 41/a :2'
_cell_angle_alpha 90
_cell_angle_beta 90
_cell_angle_gamma 90
_cell_formula_units_Z 4
_cell_length_a 5.0099
_cell_length_b 5.0099
_cell_length_c 11.3228
_cell_volume 284.192
_citation_journal_id_ASTM JALCEU
_cod_data_source_file Ozolins_JALCEU_2004_1510.cif
_cod_data_source_block D4.02Al0.96Na0.94
_cod_original_cell_volume 284.1921
_cod_original_formula_sum 'D4.02 Al0.96 Na0.94'
_cod_database_code 1533925

loop_
_symmetry_equiv_pos_as_xyz
x,y,z
-y+3/4,x+1/4,z+1/4
-x+1/2,-y,z+1/2
y+3/4,-x+3/4,z+3/4
-x,-y,-z
y-3/4,-x-1/4,-z-1/4
x-1/2,y,-z-1/2
-y-3/4,x-3/4,-z-3/4
x+1/2,y+1/2,z+1/2
-y+5/4,x+3/4,z+3/4
-x+1,-y+1/2,z+1
y+5/4,-x+5/4,z+5/4
-x+1/2,-y+1/2,-z+1/2
y-1/4,-x+1/4,-z+1/4
x,y+1/2,-z
-y-1/4,x-1/4,-z-1/4

loop_
_atom_site_label
_atom_site_type_symbol
_atom_site_fract_x
_atom_site_fract_y
_atom_site_fract_z
_atom_site_occupancy
_atom_site_U_iso_or_equiv
D1 D 0.26214 0.6175 0.04682 1.006 0.0
Na1 Na+1 0 0.25 0.125 0.9432 0.0
Al1 Al+3 0 0.25 0.625 0.9621 0.0
